data_7715530
loop_
_publ_author_name
'Kouck&#xfd;, Filip'
'Dobrovoln&#xe1;, Tereza'
'Kotek, Jan'
'C&#xed;sa&#x159;ov&#xe1;, Ivana'
'Havl&#xed;&#x10d;kov&#xe1;, Jana'
'Li&#x161;ka, Alan'
'Kub&#xed;&#x10d;ek, Vojt&#x11b;ch'
'Hermann, Petr'

_publ_section_title
;
 Transition metal complexes of the (2,2,2-trifluoroethyl)phosphinate NOTA
 analogue as potential contrast agents for <sup>19</sup>F magnetic
 resonance imaging.
;
_journal_issue 22
_journal_name_full 'Dalton transactions (Cambridge, England : 2003)'
_journal_page_first 9267
_journal_page_last 9285
_journal_paper_doi 10.1039/d4dt00507d
_journal_volume 53
_journal_year 2024
_chemical_formula_moiety 'C15 H24 F9 N3 O6 P3 Zn, Cl H6 O3 Zn, 2(H2 O)'
_chemical_formula_sum 'C15 H34 Cl F9 N3 O11 P3 Zn2'
_chemical_formula_weight 862.55
_space_group_crystal_system cubic
_space_group_IT_number 198
_space_group_name_Hall 'P 2ac 2ab 3'
_space_group_name_H-M_alt 'P 21 3'
_atom_sites_solution_hydrogens mixed
_atom_sites_solution_primary direct
_atom_sites_solution_secondary difmap
_audit_creation_method SHELXL-2014/7
_audit_update_record
;
2024-01-20 deposited with the CCDC.	2024-03-26 downloaded from the CCDC.
;
_cell_angle_alpha 90
_cell_angle_beta 90
_cell_angle_gamma 90
_cell_formula_units_Z 4
_cell_length_a 14.7089(2)
_cell_length_b 14.7089(2)
_cell_length_c 14.7089(2)
_cell_measurement_reflns_used 9788
_cell_measurement_temperature 120(2)
_cell_measurement_theta_max 27.4069
_cell_measurement_theta_min 2.3983
_cell_volume 3182.30(7)
_computing_cell_refinement 'SAINT V8.40B (Bruker AXS LLC, 2019)'
_computing_data_collection 'Bruker Instrument Service vV6.2.16'
_computing_data_reduction 'SAINT V8.40B (Bruker AXS LLC, 2019)'
_computing_structure_refinement 'SHELXL-2014/7 (Sheldrick, 2014)'
_computing_structure_solution 'XT, VERSION 2018/2'
_diffrn_ambient_temperature 120(2)
_diffrn_detector_area_resol_mean 7.3910
_diffrn_measured_fraction_theta_full 0.994
_diffrn_measured_fraction_theta_max 0.996
_diffrn_measurement_device_type 'Bruker D8 VENTURE'
_diffrn_measurement_method '\f and \w scans'
_diffrn_radiation_type MoK\a
_diffrn_radiation_wavelength 0.71073
_diffrn_reflns_av_R_equivalents 0.0206
_diffrn_reflns_av_unetI/netI 0.0103
_diffrn_reflns_Laue_measured_fraction_full 0.994
_diffrn_reflns_Laue_measured_fraction_max 0.996
_diffrn_reflns_limit_h_max 12
_diffrn_reflns_limit_h_min -19
_diffrn_reflns_limit_k_max 19
_diffrn_reflns_limit_k_min -17
_diffrn_reflns_limit_l_max 19
_diffrn_reflns_limit_l_min -18
_diffrn_reflns_number 21053
_diffrn_reflns_point_group_measured_fraction_full 0.996
_diffrn_reflns_point_group_measured_fraction_max 0.997
_diffrn_reflns_theta_full 25.242
_diffrn_reflns_theta_max 27.448
_diffrn_reflns_theta_min 2.398
_diffrn_source 'microfocus sealed tube'
_exptl_absorpt_coefficient_mu 1.848
_exptl_absorpt_correction_T_max 0.68
_exptl_absorpt_correction_T_min 0.57
_exptl_absorpt_correction_type multi-scan
_exptl_absorpt_process_details
;
Krause, L., Herbst-Irmer, R., Sheldrick, G. M., Stalke, D. (2015).
"Comparison of silver and molybdenum microfocus X-ray sources for
single-crystal structure determination"
J. Appl. Cryst. 48, 3-10.
doi:10.1107/S1600576714022985
;
_exptl_crystal_colour colourless
_exptl_crystal_density_diffrn 1.800
_exptl_crystal_description prism
_exptl_crystal_F_000 1744
_exptl_crystal_size_max 0.387
_exptl_crystal_size_mid 0.300
_exptl_crystal_size_min 0.228
_refine_diff_density_max 0.481
_refine_diff_density_min -0.410
_refine_diff_density_rms 0.053
_refine_ls_abs_structure_details
;
 Flack x determined using 1041 quotients [(I+)-(I-)]/[(I+)+(I-)]
 (Parsons, Flack and Wagner, Acta Cryst. B69 (2013) 249-259).
;
_refine_ls_abs_structure_Flack 0.000(3)
_refine_ls_extinction_method none
_refine_ls_goodness_of_fit_ref 1.040
_refine_ls_hydrogen_treatment mixed
_refine_ls_matrix_type full
_refine_ls_number_parameters 147
_refine_ls_number_reflns 2426
_refine_ls_number_restraints 0
_refine_ls_restrained_S_all 1.040
_refine_ls_R_factor_all 0.0274
_refine_ls_R_factor_gt 0.0266
_refine_ls_shift/su_max 0.000
_refine_ls_shift/su_mean 0.000
_refine_ls_structure_factor_coef Fsqd
_refine_ls_weighting_details 'w=1/[\s^2^(Fo^2^)+(0.0325P)^2^+2.8899P] where P=(Fo^2^+2Fc^2^)/3'
_refine_ls_weighting_scheme calc
_refine_ls_wR_factor_gt 0.0673
_refine_ls_wR_factor_ref 0.0678
_reflns_Friedel_coverage 0.800
_reflns_Friedel_fraction_full 0.999
_reflns_Friedel_fraction_max 0.998
_reflns_number_gt 2380
_reflns_number_total 2426
_reflns_threshold_expression 'I > 2\s(I)'
_cod_data_source_file d4dt00507d2.cif
_cod_data_source_block znnotptfe
_cod_depositor_comments
;
The following automatic conversions were performed:

data item '_exptl_absorpt_correction_type' value 'Multi-Scan' was
changed to 'multi-scan' in accordance with the
/home/data/users/saulius/crontab/automatic-downloads/rss-feeds/RSC/lib/dictionaries/cif_core.dic
dictionary named 'cif_core.dic' version 2.4.2 last updated on
2011-04-26.

Automatic conversion script
Id: cif_fix_values 8170 2020-07-09 18:12:32Z antanas 

 Adding full bibliography for 7715524--7715535.cif.
;
_cod_original_cell_volume 3182.30(13)
_cod_database_code 7715530
_shelx_shelxl_version_number 2014/7
_shelx_space_group_comment
;
The symmetry employed for this shelxl refinement is uniquely defined
by the following loop, which should always be used as a source of
symmetry information in preference to the above space-group names.
They are only intended as comments.
;
_shelx_estimated_absorpt_t_min 0.535
_shelx_estimated_absorpt_t_max 0.678

loop_
_space_group_symop_operation_xyz
'x, y, z'
'-x+1/2, -y, z+1/2'
'-x, y+1/2, -z+1/2'
'x+1/2, -y+1/2, -z'
'z, x, y'
'z+1/2, -x+1/2, -y'
'-z+1/2, -x, y+1/2'
'-z, x+1/2, -y+1/2'
'y, z, x'
'-y, z+1/2, -x+1/2'
'y+1/2, -z+1/2, -x'
'-y+1/2, -z, x+1/2'

loop_
_atom_site_label
_atom_site_type_symbol
_atom_site_fract_x
_atom_site_fract_y
_atom_site_fract_z
_atom_site_U_iso_or_equiv
_atom_site_adp_type
_atom_site_occupancy
_atom_site_site_symmetry_order
_atom_site_calc_flag
_atom_site_refinement_flags_posn
_atom_site_refinement_flags_adp
_atom_site_refinement_flags_occupancy
_atom_site_disorder_assembly
_atom_site_disorder_group
Zn1 Zn 0.70758(3) 0.79242(3) 0.20758(3) 0.02775(16) Uani 1 3 d S T P . .
N1 N 0.6884(2) 0.7435(3) 0.3469(2) 0.0412(8) Uani 1 1 d . . . . .
C2 C 0.7586(3) 0.7986(4) 0.3981(3) 0.0496(11) Uani 1 1 d . . . . .
H21 H 0.7385 0.8627 0.4009 0.060 Uiso 1 1 calc R U . . .
H22 H 0.7631 0.7755 0.4611 0.060 Uiso 1 1 calc R U . . .
C3 C 0.8497(3) 0.7943(4) 0.3548(3) 0.0528(12) Uani 1 1 d . . . . .
H31 H 0.8899 0.8398 0.3839 0.063 Uiso 1 1 calc R U . . .
H32 H 0.8763 0.7335 0.3656 0.063 Uiso 1 1 calc R U . . .
C4 C 0.5957(3) 0.7670(3) 0.3769(3) 0.0420(10) Uani 1 1 d . . . . .
H41 H 0.5947 0.8305 0.3993 0.050 Uiso 1 1 calc R U . . .
H42 H 0.5776 0.7267 0.4277 0.050 Uiso 1 1 calc R U . . .
P1 P 0.51515(7) 0.75471(6) 0.28357(7) 0.0327(2) Uani 1 1 d . . . . .
O11 O 0.56845(18) 0.77777(19) 0.19810(18) 0.0353(6) Uani 1 1 d . . . . .
O12 O 0.4686(2) 0.6647(2) 0.2828(2) 0.0481(7) Uani 1 1 d . . . . .
C5 C 0.4313(3) 0.8445(3) 0.2974(4) 0.0515(12) Uani 1 1 d . . . . .
H51 H 0.4638 0.9032 0.3022 0.062 Uiso 1 1 calc R U . . .
H52 H 0.3936 0.8469 0.2416 0.062 Uiso 1 1 calc R U . . .
C6 C 0.3692(3) 0.8355(3) 0.3776(4) 0.0526(11) Uani 1 1 d . . . . .
F61 F 0.4147(2) 0.8233(3) 0.4555(2) 0.0684(9) Uani 1 1 d . . . . .
F62 F 0.3116(2) 0.7666(2) 0.3703(2) 0.0690(9) Uani 1 1 d . . . . .
F63 F 0.3165(3) 0.9085(3) 0.3872(3) 0.0885(14) Uani 1 1 d . . . . .
Zn2 Zn 0.46969(3) 0.46969(3) 0.46969(3) 0.02850(16) Uani 1 3 d S T P . .
Cl1 Cl 0.55520(6) 0.55520(6) 0.55520(6) 0.0369(3) Uani 1 3 d S T P . .
O1W O 0.45983(19) 0.50074(17) 0.33879(17) 0.0340(6) Uani 1 1 d . . . . .
H11W H 0.4586 0.5613 0.3285 0.09(2) Uiso 1 1 d R . . . .
H12W H 0.4078 0.4782 0.3173 0.10(2) Uiso 1 1 d R . . . .
O2W O 0.5225(8) 0.5629(9) 0.1228(8) 0.066(3) Uani 0.3333 1 d . . P A 1
H21W H 0.5802 0.5498 0.1005 0.080 Uiso 0.3333 1 d R U P A 1
H22W H 0.4924 0.5692 0.1763 0.080 Uiso 0.3333 1 d R U P A 1
O2V O 0.4693(9) 0.6375(9) 0.0762(8) 0.070(3) Uani 0.3333 1 d . . P B 2
H21V H 0.4145 0.6323 0.1048 0.084 Uiso 0.3333 1 d R U P B 2
H22V H 0.4724 0.5863 0.0434 0.084 Uiso 0.3333 1 d R U P B 2

loop_
_atom_site_aniso_label
_atom_site_aniso_U_11
_atom_site_aniso_U_22
_atom_site_aniso_U_33
_atom_site_aniso_U_23
_atom_site_aniso_U_13
_atom_site_aniso_U_12
Zn1 0.02775(16) 0.02775(16) 0.02775(16) 0.00320(15) -0.00320(15) 0.00320(15)
N1 0.0360(18) 0.056(2) 0.0314(17) 0.0126(15) -0.0032(13) 0.0047(15)
C2 0.061(3) 0.055(3) 0.033(2) 0.0063(19) -0.0173(19) 0.004(2)
C3 0.055(3) 0.055(3) 0.048(2) 0.014(2) -0.028(2) -0.005(2)
C4 0.038(2) 0.058(3) 0.0304(19) 0.0096(18) 0.0011(16) 0.0004(18)
P1 0.0320(5) 0.0297(4) 0.0365(5) 0.0129(4) -0.0007(4) 0.0014(4)
O11 0.0296(12) 0.0430(15) 0.0332(13) 0.0099(11) -0.0008(10) 0.0039(11)
O12 0.0544(18) 0.0363(14) 0.0535(18) 0.0135(13) -0.0132(16) -0.0081(14)
C5 0.045(2) 0.043(2) 0.066(3) 0.029(2) 0.016(2) 0.0116(19)
C6 0.050(3) 0.046(2) 0.061(3) 0.015(2) 0.017(2) 0.005(2)
F61 0.0594(18) 0.095(2) 0.0510(17) 0.0053(17) 0.0134(14) 0.0007(16)
F62 0.0547(17) 0.082(2) 0.070(2) 0.0081(18) 0.0226(16) -0.0150(16)
F63 0.090(3) 0.074(2) 0.102(3) 0.016(2) 0.048(2) 0.035(2)
Zn2 0.02850(16) 0.02850(16) 0.02850(16) 0.00054(15) 0.00054(15) 0.00054(15)
Cl1 0.0369(3) 0.0369(3) 0.0369(3) -0.0035(3) -0.0035(3) -0.0035(3)
O1W 0.0409(15) 0.0293(12) 0.0318(13) 0.0005(10) -0.0021(11) -0.0045(11)
O2W 0.051(6) 0.094(9) 0.055(6) -0.010(6) -0.001(5) 0.011(6)
O2V 0.068(7) 0.086(8) 0.057(6) 0.003(6) 0.006(6) 0.007(7)

loop_
_atom_type_symbol
_atom_type_description
_atom_type_scat_dispersion_real
_atom_type_scat_dispersion_imag
_atom_type_scat_source
C C 0.0033 0.0016 'International Tables Vol C Tables 4.2.6.8 and 6.1.1.4'
H H 0.0000 0.0000 'International Tables Vol C Tables 4.2.6.8 and 6.1.1.4'
Cl Cl 0.1484 0.1585 'International Tables Vol C Tables 4.2.6.8 and 6.1.1.4'
F F 0.0171 0.0103 'International Tables Vol C Tables 4.2.6.8 and 6.1.1.4'
N N 0.0061 0.0033 'International Tables Vol C Tables 4.2.6.8 and 6.1.1.4'
O O 0.0106 0.0060 'International Tables Vol C Tables 4.2.6.8 and 6.1.1.4'
P P 0.1023 0.0942 'International Tables Vol C Tables 4.2.6.8 and 6.1.1.4'
Zn Zn 0.2839 1.4301 'International Tables Vol C Tables 4.2.6.8 and 6.1.1.4'

loop_
_geom_angle_atom_site_label_1
_geom_angle_atom_site_label_2
_geom_angle_atom_site_label_3
_geom_angle
_geom_angle_site_symmetry_1
_geom_angle_site_symmetry_3
_geom_angle_publ_flag
O11 Zn1 O11 92.51(10) 6_566 12_664 ?
O11 Zn1 O11 92.51(10) 6_566 . ?
O11 Zn1 O11 92.50(10) 12_664 . ?
O11 Zn1 N1 164.57(13) 6_566 12_664 ?
O11 Zn1 N1 84.33(12) 12_664 12_664 ?
O11 Zn1 N1 102.70(13) . 12_664 ?
O11 Zn1 N1 84.33(12) 6_566 6_566 ?
O11 Zn1 N1 102.70(13) 12_664 6_566 ?
O11 Zn1 N1 164.57(13) . 6_566 ?
N1 Zn1 N1 81.67(14) 12_664 6_566 ?
O11 Zn1 N1 102.70(13) 6_566 . ?
O11 Zn1 N1 164.57(13) 12_664 . ?
O11 Zn1 N1 84.33(12) . . ?
N1 Zn1 N1 81.67(14) 12_664 . ?
N1 Zn1 N1 81.67(14) 6_566 . ?
C3 N1 C4 112.5(4) 12_664 . ?
C3 N1 C2 113.3(4) 12_664 . ?
C4 N1 C2 110.9(4) . . ?
C3 N1 Zn1 109.1(3) 12_664 . ?
C4 N1 Zn1 108.8(2) . . ?
C2 N1 Zn1 101.6(3) . . ?
C3 C2 N1 112.4(4) . . ?
C3 C2 H21 109.1 . . ?
N1 C2 H21 109.1 . . ?
C3 C2 H22 109.1 . . ?
N1 C2 H22 109.1 . . ?
H21 C2 H22 107.9 . . ?
N1 C3 C2 112.9(4) 6_566 . ?
N1 C3 H31 109.0 6_566 . ?
C2 C3 H31 109.0 . . ?
N1 C3 H32 109.0 6_566 . ?
C2 C3 H32 109.0 . . ?
H31 C3 H32 107.8 . . ?
N1 C4 P1 110.6(3) . . ?
N1 C4 H41 109.5 . . ?
P1 C4 H41 109.5 . . ?
N1 C4 H42 109.5 . . ?
P1 C4 H42 109.5 . . ?
H41 C4 H42 108.1 . . ?
O12 P1 O11 115.41(19) . . ?
O12 P1 C5 109.5(2) . . ?
O11 P1 C5 106.26(18) . . ?
O12 P1 C4 113.08(19) . . ?
O11 P1 C4 105.42(17) . . ?
C5 P1 C4 106.6(3) . . ?
P1 O11 Zn1 118.63(15) . . ?
C6 C5 P1 115.9(3) . . ?
C6 C5 H51 108.3 . . ?
P1 C5 H51 108.3 . . ?
C6 C5 H52 108.3 . . ?
P1 C5 H52 108.3 . . ?
H51 C5 H52 107.4 . . ?
F62 C6 F63 104.6(4) . . ?
F62 C6 F61 106.6(4) . . ?
F63 C6 F61 107.9(5) . . ?
F62 C6 C5 113.2(5) . . ?
F63 C6 C5 111.6(4) . . ?
F61 C6 C5 112.4(4) . . ?
O1W Zn2 O1W 99.75(10) 9 5 ?
O1W Zn2 O1W 99.75(10) 9 . ?
O1W Zn2 O1W 99.75(10) 5 . ?
O1W Zn2 Cl1 118.00(8) 9 . ?
O1W Zn2 Cl1 118.00(8) 5 . ?
O1W Zn2 Cl1 118.00(8) . . ?
Zn2 O1W H11W 113.0 . . ?
Zn2 O1W H12W 108.7 . . ?
H11W O1W H12W 106.8 . . ?
H21W O2W H22W 140.4 . . ?
H21V O2V H22V 103.0 . . ?

loop_
_geom_bond_atom_site_label_1
_geom_bond_atom_site_label_2
_geom_bond_distance
_geom_bond_site_symmetry_2
_geom_bond_publ_flag
Zn1 O11 2.062(3) 6_566 ?
Zn1 O11 2.062(3) 12_664 ?
Zn1 O11 2.062(3) . ?
Zn1 N1 2.191(3) 12_664 ?
Zn1 N1 2.191(3) 6_566 ?
Zn1 N1 2.191(3) . ?
N1 C3 1.468(6) 12_664 ?
N1 C4 1.475(5) . ?
N1 C2 1.513(6) . ?
C2 C3 1.484(7) . ?
C2 H21 0.9900 . ?
C2 H22 0.9900 . ?
C3 N1 1.468(6) 6_566 ?
C3 H31 0.9900 . ?
C3 H32 0.9900 . ?
C4 P1 1.823(4) . ?
C4 H41 0.9900 . ?
C4 H42 0.9900 . ?
P1 O12 1.491(3) . ?
P1 O11 1.520(3) . ?
P1 C5 1.818(4) . ?
C5 C6 1.497(7) . ?
C5 H51 0.9900 . ?
C5 H52 0.9900 . ?
C6 F62 1.326(6) . ?
C6 F63 1.332(6) . ?
C6 F61 1.339(6) . ?
Zn2 O1W 1.984(3) 9 ?
Zn2 O1W 1.984(3) 5 ?
Zn2 O1W 1.984(3) . ?
Zn2 Cl1 2.1785(17) . ?
O1W H11W 0.9036 . ?
O1W H12W 0.8925 . ?
O2W H21W 0.9306 . ?
O2W H22W 0.9072 . ?
O2V H21V 0.9124 . ?
O2V H22V 0.8947 . ?
